data_7230943
loop_
_publ_author_name
'Wang, Cai-Ming'
'Qi, Lin-Jun'
'Sun, Qing'
'Zhou, Bo'
'Zhang, Zhi-Xin'
'Shi, Zai-Fa'
'Lin, Shui-Chao'
'Lu, Xin'
'Gong, Lei'
'Ye, Long-Wu'

_publ_section_title
;
 Transition-metal-free oxidative cyclization of N-propargyl ynamides:
 stereospecific construction of linear polycyclic N-heterocycles
;
_journal_issue 14
_journal_name_full 'Green Chemistry'
_journal_page_first 3271
_journal_paper_doi 10.1039/C8GC01534A
_journal_volume 20
_journal_year 2018
_chemical_formula_moiety 'C25 H23 N O3 S'
_chemical_formula_sum 'C25 H23 N O3 S'
_chemical_formula_weight 417.50
_chemical_name_systematic (3R,3aS,4R,9aS)-1-(methylsulfonyl)-3,4-diphenyl-3a,4,9,9a-tetrahydro-1H-benzo[f]indol-2(3H)-one
_space_group_crystal_system monoclinic
_space_group_IT_number 14
_space_group_name_Hall '-P 2ybc'
_space_group_name_H-M_alt 'P 1 21/c 1'
_symmetry_space_group_name_Hall '-P 2ybc'
_symmetry_space_group_name_H-M 'P 1 21/c 1'
_atom_sites_solution_hydrogens geom
_atom_sites_solution_primary iterative
_audit_creation_date 2016-08-05
_audit_creation_method
;
Olex2 1.2
(compiled 2016.02.19 svn.r3266 for OlexSys, GUI svn.r5155)
;
_audit_update_record
;
2017-08-17 deposited with the CCDC.
2018-06-18 downloaded from the CCDC.
;
_cell_angle_alpha 90
_cell_angle_beta 103.857(8)
_cell_angle_gamma 90
_cell_formula_units_Z 4
_cell_length_a 18.5095(15)
_cell_length_b 10.9007(8)
_cell_length_c 10.3745(8)
_cell_measurement_reflns_used 1488
_cell_measurement_temperature 100.00(10)
_cell_measurement_theta_max 65.3310
_cell_measurement_theta_min 4.7290
_cell_volume 2032.3(3)
_computing_cell_refinement
;
CrysAlisPro, Agilent Technologies,
Version 1.171.37.35 (release 13-08-2014 CrysAlis171 .NET)
(compiled Aug 13 2014,18:06:01)
;
_computing_data_collection
;
CrysAlisPro, Agilent Technologies,
Version 1.171.37.35 (release 13-08-2014 CrysAlis171 .NET)
(compiled Aug 13 2014,18:06:01)
;
_computing_data_reduction
;
CrysAlisPro, Agilent Technologies,
Version 1.171.37.35 (release 13-08-2014 CrysAlis171 .NET)
(compiled Aug 13 2014,18:06:01)
;
_computing_molecular_graphics 'Olex2 (Dolomanov et al., 2009)'
_computing_publication_material 'Olex2 (Dolomanov et al., 2009)'
_computing_structure_refinement 'ShelXL (Sheldrick, 2015)'
_computing_structure_solution
;
Superflip (Palatinus & Chapuis, 2007;Palatinus & van der Lee, 2008;
Palatinus et al., 2012)
;
_diffrn_ambient_environment N~2~
_diffrn_ambient_temperature 100.00(10)
_diffrn_detector 'CCD plate'
_diffrn_detector_area_resol_mean 10.4741
_diffrn_detector_type Atlas
_diffrn_measured_fraction_theta_full 0.965
_diffrn_measured_fraction_theta_max 0.965
_diffrn_measurement_details
;
#__ type_ start__ end____ width___ exp.time_
  1 omega  -49.00   33.00   1.0000    3.0000
omega____ theta____ kappa____ phi______ frames
    -      -40.5047   37.0000   60.0000 82

#__ type_ start__ end____ width___ exp.time_
  2 omega  -87.00  -16.00   1.0000    3.0000
omega____ theta____ kappa____ phi______ frames
    -      -40.5047  125.0000   90.0000 71

#__ type_ start__ end____ width___ exp.time_
  3 omega  -94.00  -28.00   1.0000    3.0000
omega____ theta____ kappa____ phi______ frames
    -      -40.5047  125.0000  -30.0000 66

#__ type_ start__ end____ width___ exp.time_
  4 omega   21.00  113.00   1.0000   12.5000
omega____ theta____ kappa____ phi______ frames
    -       91.1609  -61.0000 -180.0000 92

#__ type_ start__ end____ width___ exp.time_
  5 omega   61.00   98.00   1.0000   12.5000
omega____ theta____ kappa____ phi______ frames
    -       91.1609   61.0000  -30.0000 37

#__ type_ start__ end____ width___ exp.time_
  6 omega  131.00  158.00   1.0000   12.5000
omega____ theta____ kappa____ phi______ frames
    -       91.1609   61.0000  -30.0000 27

#__ type_ start__ end____ width___ exp.time_
  7 omega  129.00  178.00   1.0000   12.5000
omega____ theta____ kappa____ phi______ frames
    -       91.1609    0.0000   30.0000 49

#__ type_ start__ end____ width___ exp.time_
  8 omega  109.00  150.00   1.0000   12.5000
omega____ theta____ kappa____ phi______ frames
    -       91.1609  125.0000 -180.0000 41

#__ type_ start__ end____ width___ exp.time_
  9 omega   32.00  105.00   1.0000   12.5000
omega____ theta____ kappa____ phi______ frames
    -       91.1609    0.0000   30.0000 73

#__ type_ start__ end____ width___ exp.time_
 10 omega   13.00   73.00   1.0000   12.5000
omega____ theta____ kappa____ phi______ frames
    -       91.1609  -30.0000 -150.0000 60
;
_diffrn_measurement_device 'four-circle diffractometer'
_diffrn_measurement_device_type 'SuperNova, Dual, Cu at zero, Atlas'
_diffrn_measurement_method '\w scans'
_diffrn_orient_matrix_UB_11 -0.0670602000
_diffrn_orient_matrix_UB_12 -0.0433579000
_diffrn_orient_matrix_UB_13 -0.1090099000
_diffrn_orient_matrix_UB_21 0.0410064000
_diffrn_orient_matrix_UB_22 -0.1207236000
_diffrn_orient_matrix_UB_23 -0.0128781000
_diffrn_orient_matrix_UB_31 -0.0342151000
_diffrn_orient_matrix_UB_32 -0.0594936000
_diffrn_orient_matrix_UB_33 0.1064101000
_diffrn_radiation_monochromator mirror
_diffrn_radiation_probe x-ray
_diffrn_radiation_type CuK\a
_diffrn_radiation_wavelength 1.54184
_diffrn_reflns_av_R_equivalents 0.0774
_diffrn_reflns_av_unetI/netI 0.0912
_diffrn_reflns_Laue_measured_fraction_full 0.965
_diffrn_reflns_Laue_measured_fraction_max 0.965
_diffrn_reflns_limit_h_max 21
_diffrn_reflns_limit_h_min -19
_diffrn_reflns_limit_k_max 11
_diffrn_reflns_limit_k_min -12
_diffrn_reflns_limit_l_max 12
_diffrn_reflns_limit_l_min -7
_diffrn_reflns_number 7032
_diffrn_reflns_point_group_measured_fraction_full 0.965
_diffrn_reflns_point_group_measured_fraction_max 0.965
_diffrn_reflns_theta_full 65.949
_diffrn_reflns_theta_max 65.949
_diffrn_reflns_theta_min 4.745
_diffrn_source 'sealed X-ray tube'
_diffrn_source_type 'SuperNova (Cu) X-ray Source'
_exptl_absorpt_coefficient_mu 1.637
_exptl_absorpt_correction_T_max 1.00000
_exptl_absorpt_correction_T_min 0.87798
_exptl_absorpt_correction_type multi-scan
_exptl_absorpt_process_details
;
CrysAlisPro, Agilent Technologies,
Version 1.171.37.35 (release 13-08-2014 CrysAlis171 .NET)
(compiled Aug 13 2014,18:06:01)
Empirical absorption correction using spherical harmonics,
 implemented in SCALE3 ABSPACK scaling algorithm.
;
_exptl_crystal_colour 'clear colourless'
_exptl_crystal_colour_lustre clear
_exptl_crystal_colour_primary colourless
_exptl_crystal_density_diffrn 1.365
_exptl_crystal_description block
_exptl_crystal_F_000 880
_exptl_crystal_recrystallization_method 'Re-crystallisation from solvent: hexane and ethyl acetate'
_exptl_crystal_size_max 0.2
_exptl_crystal_size_mid 0.15
_exptl_crystal_size_min 0.1
_refine_diff_density_max 0.351
_refine_diff_density_min -0.429
_refine_diff_density_rms 0.074
_refine_ls_extinction_method none
_refine_ls_goodness_of_fit_ref 1.028
_refine_ls_hydrogen_treatment constr
_refine_ls_matrix_type full
_refine_ls_number_parameters 272
_refine_ls_number_reflns 3416
_refine_ls_number_restraints 0
_refine_ls_restrained_S_all 1.028
_refine_ls_R_factor_all 0.0881
_refine_ls_R_factor_gt 0.0583
_refine_ls_shift/su_max 0.000
_refine_ls_shift/su_mean 0.000
_refine_ls_structure_factor_coef Fsqd
_refine_ls_weighting_details 'w=1/[\s^2^(Fo^2^)+(0.0660P)^2^+0.3900P] where P=(Fo^2^+2Fc^2^)/3'
_refine_ls_weighting_scheme calc
_refine_ls_wR_factor_gt 0.1418
_refine_ls_wR_factor_ref 0.1675
_reflns_Friedel_coverage 0.000
_reflns_number_gt 2384
_reflns_number_total 3416
_reflns_threshold_expression 'I > 2\s(I)'
_cod_data_source_file c8gc01534a2.cif
_cod_data_source_block exp_1657
_cod_depositor_comments 'Adding full bibliography for 7230942--7230944.cif.'
_cod_database_code 7230943
_shelx_space_group_comment
;
The symmetry employed for this shelxl refinement is uniquely defined
by the following loop, which should always be used as a source of
symmetry information in preference to the above space-group names.
They are only intended as comments.
;
_reflns_odcompleteness_completeness 99.88
_reflns_odcompleteness_iscentric 1
_reflns_odcompleteness_theta 61.08
_olex2_refinement_description
;
1. Fixed Uiso
 At 1.2 times of:
  All C(H) groups, All C(H,H) groups
 At 1.5 times of:
  All C(H,H,H) groups
2.a Ternary CH refined with riding coordinates:
 C3(H3), C4(H4), C2(H2), C12(H12)
2.b Secondary CH2 refined with riding coordinates:
 C11(H11A,H11B)
2.c Aromatic/amide H refined with riding coordinates:
 C25(H25), C6(H6), C8(H8), C9(H9), C19(H19), C22(H22), C21(H21), C15(H15),
 C23(H23), C7(H7), C24(H24), C18(H18), C16(H16), C17(H17)
2.d Idealised Me refined as rotating group:
 C13(H13A,H13B,H13C)
;
_shelx_shelxl_version_number 2014/7
_olex2_submission_special_instructions 'No special instructions were received'

loop_
_space_group_symop_operation_xyz
'x, y, z'
'-x, y+1/2, -z+1/2'
'-x, -y, -z'
'x, -y-1/2, z-1/2'

loop_
_atom_site_label
_atom_site_type_symbol
_atom_site_fract_x
_atom_site_fract_y
_atom_site_fract_z
_atom_site_U_iso_or_equiv
_atom_site_adp_type
_atom_site_occupancy
_atom_site_site_symmetry_order
_atom_site_calc_flag
_atom_site_refinement_flags_posn
S1 S 0.16385(5) 0.05210(8) 0.39914(9) 0.0226(3) Uani 1 1 d .
O2 O 0.21847(14) -0.0137(2) 0.4953(3) 0.0305(6) Uani 1 1 d .
O3 O 0.15143(16) 0.0213(3) 0.2626(3) 0.0341(7) Uani 1 1 d .
O1 O 0.11354(14) 0.2820(2) 0.2289(2) 0.0291(6) Uani 1 1 d .
C13 C 0.0798(2) 0.0508(4) 0.4465(4) 0.0270(9) Uani 1 1 d .
H13A H 0.0622 -0.0321 0.4463 0.041 Uiso 1 1 calc GR
H13B H 0.0439 0.0991 0.3853 0.041 Uiso 1 1 calc GR
H13C H 0.0870 0.0845 0.5342 0.041 Uiso 1 1 calc GR
N1 N 0.19086(15) 0.1979(3) 0.4176(3) 0.0204(7) Uani 1 1 d .
C3 C 0.23308(18) 0.3812(3) 0.5345(3) 0.0171(7) Uani 1 1 d .
H3 H 0.1927 0.3943 0.5793 0.020 Uiso 1 1 calc R
C25 C 0.38064(19) 0.5173(3) 0.4502(3) 0.0216(8) Uani 1 1 d .
H25 H 0.3997 0.4380 0.4573 0.026 Uiso 1 1 calc R
C11 C 0.32614(19) 0.2115(3) 0.5259(3) 0.0205(8) Uani 1 1 d .
H11A H 0.3326 0.1234 0.5227 0.025 Uiso 1 1 calc R
H11B H 0.3357 0.2470 0.4458 0.025 Uiso 1 1 calc R
C4 C 0.30150(18) 0.4596(3) 0.6117(3) 0.0187(7) Uani 1 1 d .
H4 H 0.2836 0.5085 0.6771 0.022 Uiso 1 1 calc R
C10 C 0.37928(18) 0.2640(3) 0.6464(3) 0.0182(7) Uani 1 1 d .
C6 C 0.41315(19) 0.4281(3) 0.8035(3) 0.0206(8) Uani 1 1 d .
H6 H 0.4044 0.5060 0.8331 0.025 Uiso 1 1 calc R
C20 C 0.32985(18) 0.5509(3) 0.5233(3) 0.0174(7) Uani 1 1 d .
C8 C 0.4866(2) 0.2444(3) 0.8315(4) 0.0229(8) Uani 1 1 d .
H8 H 0.5265 0.1985 0.8790 0.028 Uiso 1 1 calc R
C9 C 0.43972(19) 0.1967(3) 0.7178(3) 0.0216(8) Uani 1 1 d .
H9 H 0.4487 0.1187 0.6889 0.026 Uiso 1 1 calc R
C19 C 0.1656(2) 0.6090(3) 0.2618(4) 0.0262(8) Uani 1 1 d .
H19 H 0.2047 0.5966 0.2212 0.031 Uiso 1 1 calc R
C5 C 0.36554(18) 0.3818(3) 0.6900(3) 0.0172(7) Uani 1 1 d .
C14 C 0.15294(18) 0.5242(3) 0.3534(3) 0.0210(8) Uani 1 1 d .
C22 C 0.3265(2) 0.7555(3) 0.4311(4) 0.0252(8) Uani 1 1 d .
H22 H 0.3084 0.8355 0.4253 0.030 Uiso 1 1 calc R
C2 C 0.20177(19) 0.4119(3) 0.3869(3) 0.0184(7) Uani 1 1 d .
H2 H 0.2441 0.4224 0.3464 0.022 Uiso 1 1 calc R
C12 C 0.24762(18) 0.2414(3) 0.5353(3) 0.0187(7) Uani 1 1 d .
H12 H 0.2382 0.2050 0.6160 0.022 Uiso 1 1 calc R
C21 C 0.30448(19) 0.6725(3) 0.5138(4) 0.0220(8) Uani 1 1 d .
H21 H 0.2720 0.6975 0.5647 0.026 Uiso 1 1 calc R
C15 C 0.0933(2) 0.5441(4) 0.4120(4) 0.0292(9) Uani 1 1 d .
H15 H 0.0835 0.4883 0.4734 0.035 Uiso 1 1 calc R
C23 C 0.3758(2) 0.7198(3) 0.3561(4) 0.0248(8) Uani 1 1 d .
H23 H 0.3904 0.7751 0.2990 0.030 Uiso 1 1 calc R
C7 C 0.47333(19) 0.3613(3) 0.8737(4) 0.0221(8) Uani 1 1 d .
H7 H 0.5048 0.3946 0.9491 0.027 Uiso 1 1 calc R
C24 C 0.4031(2) 0.6005(3) 0.3671(4) 0.0251(8) Uani 1 1 d .
H24 H 0.4367 0.5765 0.3181 0.030 Uiso 1 1 calc R
C18 C 0.1210(2) 0.7118(4) 0.2295(4) 0.0336(10) Uani 1 1 d .
H18 H 0.1306 0.7685 0.1688 0.040 Uiso 1 1 calc R
C1 C 0.16173(19) 0.2938(3) 0.3312(3) 0.0205(8) Uani 1 1 d .
C16 C 0.0490(2) 0.6465(4) 0.3786(4) 0.0346(10) Uani 1 1 d .
H16 H 0.0095 0.6593 0.4181 0.042 Uiso 1 1 calc R
C17 C 0.0623(2) 0.7298(4) 0.2877(4) 0.0337(10) Uani 1 1 d .
H17 H 0.0318 0.7982 0.2655 0.040 Uiso 1 1 calc R

loop_
_atom_site_aniso_label
_atom_site_aniso_U_11
_atom_site_aniso_U_22
_atom_site_aniso_U_33
_atom_site_aniso_U_23
_atom_site_aniso_U_13
_atom_site_aniso_U_12
S1 0.0269(5) 0.0202(5) 0.0236(5) -0.0019(4) 0.0117(4) -0.0042(4)
O2 0.0271(13) 0.0226(14) 0.0415(17) 0.0035(12) 0.0076(12) 0.0022(11)
O3 0.0555(17) 0.0311(16) 0.0217(14) -0.0082(12) 0.0212(13) -0.0135(13)
O1 0.0289(13) 0.0325(15) 0.0234(14) -0.0016(12) 0.0016(11) -0.0083(12)
C13 0.0240(18) 0.033(2) 0.027(2) 0.0014(17) 0.0109(16) -0.0022(16)
N1 0.0215(14) 0.0193(16) 0.0200(15) 0.0034(12) 0.0040(12) 0.0002(12)
C3 0.0185(16) 0.0175(18) 0.0155(17) 0.0020(14) 0.0048(13) -0.0002(14)
C25 0.0260(18) 0.0194(19) 0.0208(18) -0.0007(15) 0.0081(15) 0.0022(15)
C11 0.0246(18) 0.0178(18) 0.0199(18) -0.0021(15) 0.0071(15) 0.0015(14)
C4 0.0198(16) 0.0226(19) 0.0149(17) -0.0010(14) 0.0065(14) -0.0006(14)
C10 0.0194(17) 0.0202(19) 0.0175(18) 0.0027(14) 0.0093(14) -0.0025(14)
C6 0.0252(18) 0.0206(19) 0.0149(17) -0.0003(14) 0.0027(14) -0.0001(15)
C20 0.0207(16) 0.0178(18) 0.0131(17) -0.0014(14) 0.0030(13) -0.0009(14)
C8 0.0203(17) 0.030(2) 0.0190(18) 0.0077(15) 0.0052(14) 0.0003(15)
C9 0.0226(17) 0.0225(19) 0.0203(18) 0.0019(15) 0.0064(14) 0.0018(15)
C19 0.0300(19) 0.026(2) 0.0208(19) 0.0012(16) 0.0025(15) -0.0073(16)
C5 0.0191(16) 0.0175(18) 0.0158(17) 0.0051(14) 0.0057(13) -0.0004(14)
C14 0.0217(17) 0.0203(19) 0.0173(18) -0.0040(14) -0.0023(14) -0.0022(14)
C22 0.0235(18) 0.0189(19) 0.032(2) 0.0029(16) 0.0035(16) 0.0021(15)
C2 0.0233(17) 0.0138(17) 0.0185(18) 0.0005(14) 0.0060(14) -0.0023(14)
C12 0.0194(17) 0.0196(19) 0.0174(18) 0.0004(14) 0.0051(14) -0.0005(14)
C21 0.0220(17) 0.0223(19) 0.0218(19) -0.0033(15) 0.0057(15) -0.0001(15)
C15 0.0250(19) 0.032(2) 0.029(2) 0.0058(17) 0.0040(16) 0.0016(16)
C23 0.0311(19) 0.021(2) 0.0214(19) -0.0001(15) 0.0053(16) -0.0066(16)
C7 0.0231(17) 0.0227(19) 0.0197(18) 0.0015(15) 0.0036(14) -0.0026(15)
C24 0.0301(19) 0.025(2) 0.024(2) -0.0021(16) 0.0134(16) -0.0019(16)
C18 0.045(2) 0.022(2) 0.028(2) 0.0085(17) -0.0018(19) -0.0039(18)
C1 0.0225(18) 0.0214(19) 0.0188(18) -0.0031(15) 0.0075(15) -0.0045(15)
C16 0.0232(19) 0.041(3) 0.038(2) 0.000(2) 0.0036(17) 0.0066(18)
C17 0.036(2) 0.017(2) 0.040(2) -0.0034(17) -0.0069(19) 0.0020(17)

loop_
_atom_type_symbol
_atom_type_description
_atom_type_scat_dispersion_real
_atom_type_scat_dispersion_imag
_atom_type_scat_source
C C 0.0181 0.0091 'International Tables Vol C Tables 4.2.6.8 and 6.1.1.4'
H H 0.0000 0.0000 'International Tables Vol C Tables 4.2.6.8 and 6.1.1.4'
N N 0.0311 0.0180 'International Tables Vol C Tables 4.2.6.8 and 6.1.1.4'
O O 0.0492 0.0322 'International Tables Vol C Tables 4.2.6.8 and 6.1.1.4'
S S 0.3331 0.5567 'International Tables Vol C Tables 4.2.6.8 and 6.1.1.4'

loop_
_geom_angle_atom_site_label_1
_geom_angle_atom_site_label_2
_geom_angle_atom_site_label_3
_geom_angle
O2 S1 C13 109.22(17)
O2 S1 N1 104.84(15)
O3 S1 O2 119.67(17)
O3 S1 C13 109.74(18)
O3 S1 N1 108.25(16)
N1 S1 C13 103.88(17)
C12 N1 S1 122.3(2)
C1 N1 S1 125.6(2)
C1 N1 C12 112.1(3)
C2 C3 C4 116.9(3)
C2 C3 C12 104.0(3)
C12 C3 C4 114.4(3)
C24 C25 C20 120.7(3)
C10 C11 C12 108.1(3)
C20 C4 C3 113.4(3)
C5 C4 C3 113.4(3)
C5 C4 C20 110.3(3)
C9 C10 C11 121.5(3)
C9 C10 C5 119.6(3)
C5 C10 C11 118.8(3)
C7 C6 C5 121.6(3)
C25 C20 C4 122.0(3)
C25 C20 C21 118.0(3)
C21 C20 C4 120.0(3)
C9 C8 C7 119.4(3)
C8 C9 C10 120.9(3)
C18 C19 C14 121.1(4)
C10 C5 C4 121.0(3)
C6 C5 C4 120.3(3)
C6 C5 C10 118.6(3)
C19 C14 C2 120.5(3)
C19 C14 C15 118.4(3)
C15 C14 C2 121.1(3)
C21 C22 C23 119.8(3)
C14 C2 C3 117.8(3)
C14 C2 C1 112.7(3)
C1 C2 C3 103.1(3)
N1 C12 C3 102.9(3)
N1 C12 C11 112.3(3)
C11 C12 C3 112.3(3)
C22 C21 C20 121.5(3)
C16 C15 C14 120.0(4)
C24 C23 C22 119.4(3)
C6 C7 C8 119.9(3)
C25 C24 C23 120.5(3)
C17 C18 C19 119.8(4)
O1 C1 N1 124.6(3)
O1 C1 C2 127.3(3)
N1 C1 C2 108.1(3)
C17 C16 C15 120.9(4)
C16 C17 C18 119.8(4)

loop_
_geom_bond_atom_site_label_1
_geom_bond_atom_site_label_2
_geom_bond_distance
S1 O2 1.431(3)
S1 O3 1.420(3)
S1 C13 1.740(3)
S1 N1 1.663(3)
O1 C1 1.219(4)
N1 C12 1.485(4)
N1 C1 1.399(4)
C3 C4 1.578(5)
C3 C2 1.539(5)
C3 C12 1.547(5)
C25 C20 1.391(5)
C25 C24 1.382(5)
C11 C10 1.507(5)
C11 C12 1.515(5)
C4 C20 1.529(5)
C4 C5 1.524(5)
C10 C9 1.394(5)
C10 C5 1.404(5)
C6 C5 1.386(5)
C6 C7 1.383(5)
C20 C21 1.401(5)
C8 C9 1.387(5)
C8 C7 1.389(5)
C19 C14 1.386(5)
C19 C18 1.385(6)
C14 C2 1.512(5)
C14 C15 1.399(5)
C22 C21 1.375(5)
C22 C23 1.390(5)
C2 C1 1.527(5)
C15 C16 1.380(6)
C23 C24 1.390(5)
C18 C17 1.378(6)
C16 C17 1.373(6)
